data_4320667
loop_
_publ_author_name
'Donald J. Darensbourg'
'Way-Zen Lee'
'Jason C. Yarbrough'

_publ_section_title
;
 Synthesis and Characterization of a Monocyanide-Bridged Bimetallic
 Iron(II) and Copper(I) Complex
;
_journal_name_full 'Inorganic Chemistry'
_journal_page_first 6533
_journal_page_last 6536
_journal_paper_doi 10.1021/ic010683z
_journal_volume 40
_journal_year 2001
_chemical_formula_sum 'C13 H15 Fe N O2'
_chemical_formula_weight 273.11
_chemical_name_systematic
;
?
;
_space_group_IT_number 14
_symmetry_cell_setting monoclinic
_symmetry_space_group_name_Hall '-P 2yn'
_symmetry_space_group_name_H-M 'P 1 21/n 1'
_atom_sites_solution_hydrogens geom
_atom_sites_solution_primary direct
_atom_sites_solution_secondary difmap
_audit_creation_method SHELXL-97
_cell_angle_alpha 90.00
_cell_angle_beta 106.4120(10)
_cell_angle_gamma 90.00
_cell_formula_units_Z 4
_cell_length_a 11.8561(9)
_cell_length_b 7.8275(6)
_cell_length_c 14.1601(11)
_cell_measurement_temperature 293(2)
_cell_volume 1260.56(17)
_computing_cell_refinement 'Bruker SMART'
_computing_data_collection 'Bruker SMART'
_computing_data_reduction 'Bruker SHELXTL'
_computing_molecular_graphics 'Bruker SHELXTL'
_computing_publication_material 'Bruker SHELXTL'
_computing_structure_refinement 'SHELXL-97 (Sheldrick, 1997)'
_computing_structure_solution 'SHELXS-97 (Sheldrick, 1990)'
_diffrn_ambient_temperature 293(2)
_diffrn_measured_fraction_theta_full 0.952
_diffrn_measured_fraction_theta_max 0.952
_diffrn_measurement_device_type 'CCD area detector'
_diffrn_measurement_method 'phi and omega scans'
_diffrn_radiation_monochromator graphite
_diffrn_radiation_source 'fine-focus sealed tube'
_diffrn_radiation_type MoK\a
_diffrn_radiation_wavelength 0.71073
_diffrn_reflns_av_R_equivalents 0.0486
_diffrn_reflns_av_sigmaI/netI 0.0567
_diffrn_reflns_limit_h_max 10
_diffrn_reflns_limit_h_min -15
_diffrn_reflns_limit_k_max 8
_diffrn_reflns_limit_k_min -10
_diffrn_reflns_limit_l_max 18
_diffrn_reflns_limit_l_min -18
_diffrn_reflns_number 7737
_diffrn_reflns_theta_full 28.27
_diffrn_reflns_theta_max 28.27
_diffrn_reflns_theta_min 1.98
_exptl_absorpt_coefficient_mu 1.185
_exptl_absorpt_correction_type none
_exptl_crystal_density_diffrn 1.439
_exptl_crystal_density_method 'not measured'
_exptl_crystal_F_000 568
_refine_diff_density_max 2.042
_refine_diff_density_min -0.328
_refine_diff_density_rms 0.131
_refine_ls_extinction_method none
_refine_ls_goodness_of_fit_ref 1.010
_refine_ls_hydrogen_treatment mixed
_refine_ls_matrix_type full
_refine_ls_number_parameters 159
_refine_ls_number_reflns 2977
_refine_ls_number_restraints 0
_refine_ls_restrained_S_all 1.010
_refine_ls_R_factor_all 0.0742
_refine_ls_R_factor_gt 0.0574
_refine_ls_shift/su_max 0.001
_refine_ls_shift/su_mean 0.000
_refine_ls_structure_factor_coef Fsqd
_refine_ls_weighting_details 'calc w=1/[\s^2^(Fo^2^)+(0.0899P)^2^+0.0000P] where P=(Fo^2^+2Fc^2^)/3'
_refine_ls_weighting_scheme calc
_refine_ls_wR_factor_gt 0.1367
_refine_ls_wR_factor_ref 0.1491
_reflns_number_gt 2132
_reflns_number_total 2977
_reflns_threshold_expression >2sigma(I)
_cod_data_source_file ic010683z_3.cif
_cod_data_source_block ddm
_cod_depositor_comments
;
The following automatic conversions were performed:

'_symmetry_cell_setting' value 'Monoclinic' changed to 'monoclinic'
according to the built-in table from CIF Core dictionary named
'cif_core.dic' version 2.4.1 from 2010-06-29.

Automatic conversion script
Id: cif_fix_values 1646 2011-03-28 12:23:43Z adriana 
;
_cod_database_code 4320667

loop_
_symmetry_equiv_pos_as_xyz
'x, y, z'
'-x+1/2, y+1/2, -z+1/2'
'-x, -y, -z'
'x-1/2, -y-1/2, z-1/2'

loop_
_atom_site_label
_atom_site_type_symbol
_atom_site_fract_x
_atom_site_fract_y
_atom_site_fract_z
_atom_site_U_iso_or_equiv
_atom_site_adp_type
_atom_site_occupancy
_atom_site_symmetry_multiplicity
_atom_site_calc_flag
_atom_site_refinement_flags
_atom_site_disorder_assembly
_atom_site_disorder_group
Fe1 Fe 0.75602(4) 0.30530(5) 0.52862(3) 0.02248(18) Uani 1 1 d . . .
N1 N 0.8693(2) 0.5882(4) 0.6746(2) 0.0341(7) Uani 1 1 d . . .
O1 O 0.5310(2) 0.3341(3) 0.57328(19) 0.0376(6) Uani 1 1 d . . .
O2 O 0.6937(2) 0.5361(3) 0.36018(17) 0.0382(6) Uani 1 1 d . . .
C1 C 0.8252(3) 0.4833(4) 0.6185(2) 0.0252(6) Uani 1 1 d . . .
C2 C 0.6193(3) 0.3239(4) 0.5565(2) 0.0253(7) Uani 1 1 d . . .
C3 C 0.7168(3) 0.4479(4) 0.4277(2) 0.0267(7) Uani 1 1 d . . .
C4 C 0.9233(3) 0.1900(4) 0.5535(2) 0.0230(6) Uani 1 1 d . . .
C5 C 0.8550(3) 0.1600(4) 0.4549(2) 0.0239(6) Uani 1 1 d . . .
C6 C 0.7510(3) 0.0689(4) 0.4574(2) 0.0245(6) Uani 1 1 d . . .
C7 C 0.7562(2) 0.0420(4) 0.5569(2) 0.0248(6) Uani 1 1 d . . .
C8 C 0.8604(3) 0.1179(4) 0.6180(2) 0.0247(6) Uani 1 1 d . . .
C9 C 1.0412(3) 0.2757(4) 0.5843(2) 0.0306(7) Uani 1 1 d . . .
H9A H 1.1018 0.1906 0.6022 0.046 Uiso 1 1 calc R . .
H9B H 1.0455 0.3485 0.6397 0.046 Uiso 1 1 calc R . .
H9C H 1.0517 0.3428 0.5307 0.046 Uiso 1 1 calc R . .
C10 C 0.8886(3) 0.2044(4) 0.3638(2) 0.0305(7) Uani 1 1 d . . .
H10A H 0.9418 0.2997 0.3769 0.046 Uiso 1 1 calc R . .
H10B H 0.8194 0.2340 0.3122 0.046 Uiso 1 1 calc R . .
H10C H 0.9263 0.1081 0.3436 0.046 Uiso 1 1 calc R . .
C11 C 0.6581(3) 0.0010(4) 0.3694(2) 0.0314(7) Uani 1 1 d . . .
H11A H 0.6755 -0.1156 0.3580 0.047 Uiso 1 1 calc R . .
H11B H 0.6570 0.0684 0.3125 0.047 Uiso 1 1 calc R . .
H11C H 0.5826 0.0070 0.3818 0.047 Uiso 1 1 calc R . .
C12 C 0.6715(3) -0.0642(4) 0.5955(2) 0.0310(7) Uani 1 1 d . . .
H12A H 0.5970 -0.0707 0.5462 0.046 Uiso 1 1 calc R . .
H12B H 0.6612 -0.0119 0.6538 0.046 Uiso 1 1 calc R . .
H12C H 0.7028 -0.1772 0.6108 0.046 Uiso 1 1 calc R . .
C13 C 0.9029(3) 0.1119(5) 0.7282(2) 0.0327(7) Uani 1 1 d . . .
H13A H 0.8370 0.1200 0.7547 0.049 Uiso 1 1 calc R . .
H13B H 0.9555 0.2056 0.7519 0.049 Uiso 1 1 calc R . .
H13C H 0.9435 0.0061 0.7486 0.049 Uiso 1 1 calc R . .

loop_
_atom_site_aniso_label
_atom_site_aniso_U_11
_atom_site_aniso_U_22
_atom_site_aniso_U_33
_atom_site_aniso_U_23
_atom_site_aniso_U_13
_atom_site_aniso_U_12
Fe1 0.0224(3) 0.0225(3) 0.0229(3) 0.00030(17) 0.00702(18) 0.00131(16)
N1 0.0337(15) 0.0322(16) 0.0368(15) -0.0056(13) 0.0102(12) -0.0016(12)
O1 0.0282(13) 0.0403(15) 0.0483(15) -0.0062(12) 0.0174(11) 0.0015(10)
O2 0.0401(14) 0.0406(15) 0.0326(13) 0.0110(11) 0.0082(11) 0.0039(11)
C1 0.0274(16) 0.0250(16) 0.0254(15) 0.0006(13) 0.0110(13) 0.0043(12)
C2 0.0265(16) 0.0228(16) 0.0265(15) -0.0021(12) 0.0073(13) -0.0002(12)
C3 0.0248(15) 0.0257(17) 0.0297(16) -0.0004(13) 0.0079(13) 0.0026(12)
C4 0.0235(15) 0.0211(15) 0.0258(15) -0.0012(12) 0.0091(12) 0.0017(11)
C5 0.0248(16) 0.0227(16) 0.0271(16) -0.0004(12) 0.0120(13) 0.0010(12)
C6 0.0254(15) 0.0188(15) 0.0295(16) -0.0022(12) 0.0082(13) 0.0013(12)
C7 0.0181(14) 0.0223(16) 0.0337(16) -0.0068(13) 0.0069(12) 0.0034(11)
C8 0.0271(16) 0.0239(16) 0.0237(15) 0.0008(12) 0.0083(12) 0.0032(12)
C9 0.0249(16) 0.0325(19) 0.0344(17) -0.0018(14) 0.0087(13) -0.0006(13)
C10 0.0351(18) 0.0321(19) 0.0272(16) -0.0002(13) 0.0132(14) 0.0017(13)
C11 0.0326(18) 0.0321(19) 0.0278(16) -0.0018(14) 0.0054(14) 0.0004(14)
C12 0.0323(17) 0.0285(18) 0.0339(17) 0.0048(14) 0.0124(14) -0.0002(13)
C13 0.0306(17) 0.040(2) 0.0275(16) 0.0025(14) 0.0074(14) 0.0056(15)

loop_
_atom_type_symbol
_atom_type_description
_atom_type_scat_dispersion_real
_atom_type_scat_dispersion_imag
_atom_type_scat_source
C C 0.0033 0.0016 'International Tables Vol C Tables 4.2.6.8 and 6.1.1.4'
H H 0.0000 0.0000 'International Tables Vol C Tables 4.2.6.8 and 6.1.1.4'
N N 0.0061 0.0033 'International Tables Vol C Tables 4.2.6.8 and 6.1.1.4'
O O 0.0106 0.0060 'International Tables Vol C Tables 4.2.6.8 and 6.1.1.4'
Fe Fe 0.3463 0.8444 'International Tables Vol C Tables 4.2.6.8 and 6.1.1.4'

loop_
_geom_angle_atom_site_label_1
_geom_angle_atom_site_label_2
_geom_angle_atom_site_label_3
_geom_angle
_geom_angle_site_symmetry_1
_geom_angle_site_symmetry_3
_geom_angle_publ_flag
C3 Fe1 C2 94.56(14) . . ?
C3 Fe1 C1 92.49(14) . . ?
C2 Fe1 C1 92.23(13) . . ?
C3 Fe1 C8 154.73(13) . . ?
C2 Fe1 C8 110.04(13) . . ?
C1 Fe1 C8 92.25(13) . . ?
C3 Fe1 C6 101.68(13) . . ?
C2 Fe1 C6 105.94(13) . . ?
C1 Fe1 C6 155.78(12) . . ?
C8 Fe1 C6 66.77(12) . . ?
C3 Fe1 C7 139.40(13) . . ?
C2 Fe1 C7 89.42(13) . . ?
C1 Fe1 C7 127.77(13) . . ?
C8 Fe1 C7 39.64(12) . . ?
C6 Fe1 C7 39.20(11) . . ?
C3 Fe1 C5 89.79(13) . . ?
C2 Fe1 C5 145.36(13) . . ?
C1 Fe1 C5 121.94(12) . . ?
C8 Fe1 C5 66.78(11) . . ?
C6 Fe1 C5 39.82(11) . . ?
C7 Fe1 C5 66.08(11) . . ?
C3 Fe1 C4 115.05(13) . . ?
C2 Fe1 C4 150.22(13) . . ?
C1 Fe1 C4 89.68(12) . . ?
C8 Fe1 C4 40.18(11) . . ?
C6 Fe1 C4 66.58(11) . . ?
C7 Fe1 C4 66.39(11) . . ?
C5 Fe1 C4 39.31(11) . . ?
N1 C1 Fe1 178.1(3) . . ?
O1 C2 Fe1 179.0(3) . . ?
O2 C3 Fe1 177.2(3) . . ?
C5 C4 C8 107.6(3) . . ?
C5 C4 C9 125.8(3) . . ?
C8 C4 C9 126.5(3) . . ?
C5 C4 Fe1 70.13(17) . . ?
C8 C4 Fe1 69.21(17) . . ?
C9 C4 Fe1 127.6(2) . . ?
C4 C5 C6 108.3(3) . . ?
C4 C5 C10 126.3(3) . . ?
C6 C5 C10 125.3(3) . . ?
C4 C5 Fe1 70.56(17) . . ?
C6 C5 Fe1 69.70(17) . . ?
C10 C5 Fe1 128.5(2) . . ?
C7 C6 C5 107.7(3) . . ?
C7 C6 C11 126.1(3) . . ?
C5 C6 C11 126.0(3) . . ?
C7 C6 Fe1 70.37(17) . . ?
C5 C6 Fe1 70.49(17) . . ?
C11 C6 Fe1 128.5(2) . . ?
C6 C7 C8 109.3(3) . . ?
C6 C7 C12 126.5(3) . . ?
C8 C7 C12 124.0(3) . . ?
C6 C7 Fe1 70.44(18) . . ?
C8 C7 Fe1 70.11(18) . . ?
C12 C7 Fe1 129.9(2) . . ?
C7 C8 C4 107.0(3) . . ?
C7 C8 C13 126.8(3) . . ?
C4 C8 C13 126.0(3) . . ?
C7 C8 Fe1 70.25(17) . . ?
C4 C8 Fe1 70.61(17) . . ?
C13 C8 Fe1 128.1(2) . . ?

loop_
_geom_bond_atom_site_label_1
_geom_bond_atom_site_label_2
_geom_bond_distance
_geom_bond_site_symmetry_2
_geom_bond_publ_flag
Fe1 C3 1.769(3) . ?
Fe1 C2 1.779(3) . ?
Fe1 C1 1.909(3) . ?
Fe1 C8 2.097(3) . ?
Fe1 C6 2.100(3) . ?
Fe1 C7 2.099(3) . ?
Fe1 C5 2.111(3) . ?
Fe1 C4 2.116(3) . ?
N1 C1 1.159(4) . ?
O1 C2 1.140(4) . ?
O2 C3 1.148(4) . ?
C4 C5 1.422(4) . ?
C4 C8 1.447(4) . ?
C4 C9 1.499(4) . ?
C5 C6 1.434(4) . ?
C5 C10 1.495(4) . ?
C6 C7 1.409(4) . ?
C6 C11 1.507(4) . ?
C7 C8 1.423(4) . ?
C7 C12 1.519(4) . ?
C8 C13 1.499(4) . ?
